data_1568639
loop_
_publ_author_name
'Reichl, Stephan'
'Bal&#xe1;zs, G&#xe1;bor'
'Scheer, Manfred'

_publ_section_title
;
 Novel synthetic route for (parent) phosphetanes, phospholanes,
 phosphinanes and phosphepanes.
;
_journal_issue 14
_journal_name_full 'Chemical science'
_journal_page_first 3834
_journal_page_last 3838
_journal_paper_doi 10.1039/d3sc00580a
_journal_volume 14
_journal_year 2023
_chemical_formula_moiety 'C10 H13 P S'
_chemical_formula_sum 'C10 H13 P S'
_chemical_formula_weight 196.23
_space_group_crystal_system monoclinic
_space_group_IT_number 14
_space_group_name_Hall '-P 2ybc'
_space_group_name_H-M_alt 'P 1 21/c 1'
_atom_sites_solution_hydrogens geom
_atom_sites_solution_primary dual
_audit_creation_date 2021-12-03
_audit_creation_method
;
Olex2 1.5-alpha
(compiled 2021.12.02 svn.rb8f36f48 for OlexSys, GUI svn.r6436)
;
_audit_update_record
;
2022-12-23 deposited with the CCDC.	2023-03-13 downloaded from the CCDC.
;
_cell_angle_alpha 90
_cell_angle_beta 101.7780(10)
_cell_angle_gamma 90
_cell_formula_units_Z 8
_cell_length_a 16.77790(10)
_cell_length_b 10.42680(10)
_cell_length_c 11.69300(10)
_cell_measurement_reflns_used 26626
_cell_measurement_temperature 123.00(10)
_cell_measurement_theta_max 74.3240
_cell_measurement_theta_min 2.6770
_cell_volume 2002.50(3)
_computing_cell_refinement 'CrysAlisPro 1.171.41.83a (Rigaku OD, 2020)'
_computing_data_collection 'CrysAlisPro 1.171.41.83a (Rigaku OD, 2020)'
_computing_data_reduction 'CrysAlisPro 1.171.41.83a (Rigaku OD, 2020)'
_computing_molecular_graphics 'Olex2 1.5-alpha (Dolomanov et al., 2009)'
_computing_publication_material 'Olex2 1.5-alpha (Dolomanov et al., 2009)'
_computing_structure_refinement 'SHELXL 2018/3 (Sheldrick, 2015)'
_computing_structure_solution 'SHELXT 2018/2 (Sheldrick, 2018)'
_diffrn_ambient_environment N~2~
_diffrn_ambient_temperature 123.00(10)
_diffrn_detector 'Hybrid Pixel Array Detector'
_diffrn_detector_area_resol_mean 10.0000
_diffrn_detector_type 'HyPix-Arc 150'
_diffrn_measured_fraction_theta_full 1.000
_diffrn_measured_fraction_theta_max 0.995
_diffrn_measurement_details
;
List of Runs (angles in degrees, time in seconds):

  # Type    Start    End  Width  t~exp~   \w     \q     \k     \f   Frames
#--------------------------------------------------------------------------
  1  \w     67.00 111.00   0.50    0.10    --   77.75  20.00  27.23   88
  2  \w     93.00 118.00   0.50    0.10    --   77.75  36.00 108.98   50
  3  \w     86.00 114.00   0.50    0.10    --   77.75  20.00 156.30   56
  4  \w     92.00 117.00   0.50    0.10    --   77.75  23.00  52.65   50
  5  \w     59.00 100.00   0.50    0.10    --   62.55  15.00  60.00   82
  6  \w     54.00 104.00   0.50    0.10    --   77.75  17.00  -7.43  100
  7  \w     41.00  86.00   0.50    0.10    --   62.55  15.00  30.00   90
  8  \w     71.00  97.00   0.50    0.10    --   62.55  15.00 -30.00   52
  9  \w     61.00 106.00   0.50    0.10    --   77.75  17.00 -54.59   90
 10  \w     53.00 106.00   0.50    0.10    --   77.75  17.00-129.00  106
 11  \w     50.00  99.00   0.50    0.10    --   62.55  15.00-180.00   98
 12  \w     50.00 102.00   0.50    0.10    --   62.55  15.00 -60.00  104
 13  \w     50.00 113.00   0.50    0.10    --   77.75   5.00 -95.42  126
 14  \w     52.00  77.00   0.50    0.10    --   77.75   6.00  22.17   50
 15  \w     80.00 114.00   0.50    0.10    --   77.75   5.00 -63.14   68
 16  \w     81.00 115.00   0.50    0.10    --   77.75   6.00  22.17   68
 17  \w     61.00 114.00   0.50    0.10    --   77.75  13.00 148.39  106
 18  \w     72.00 116.00   0.50    0.10    --   77.75   9.00 112.42   88
 19  \w     78.00 106.00   0.50    0.10    --   77.75   4.00  89.37   56
 20  \w    -58.00 -27.00   0.50    0.10    --  -64.12 125.00  30.00   62
 21  \w    -61.00 -35.00   0.50    0.10    --  -74.00 117.00-170.08   52
 22  \w    -90.00 -42.00   0.50    0.10    --  -74.00 119.00 102.35   96
 23  \w     47.00  72.00   0.50    0.10    --   77.75 -82.00   7.83   50
 24  \w     39.00  65.00   0.50    0.10    --   77.75-130.00 135.71   52
 25  \w     60.00  97.00   0.50    0.10    --   77.75-162.00 128.33   74
 26  \w     77.00 104.00   0.50    0.10    --   77.75-130.00 135.71   54
 27  \w     46.00 108.00   0.50    0.10    --   77.75-140.00 -46.92  124
 28  \w     44.00 113.00   0.50    0.10    --   77.75-148.00 -77.92  138
 29  \w     44.00 111.00   0.50    0.10    --   77.75-141.00-173.78  134
 30  \w     42.00  68.00   0.50    0.10    --   75.18-125.00 -30.00   52
 31  \w     38.00  64.00   0.50    0.10    --   75.18-125.00   0.00   52
 32  \w     24.00  64.00   0.50    0.10    --   62.55-125.00 -60.00   80
 33  \w     37.00  63.00   0.50    0.10    --   75.18-125.00  30.00   52
 34  \w     45.00  97.00   0.50    0.10    --   75.18-125.00  90.00  104
 35  \w     40.00  78.00   0.50    0.10    --   75.18-125.00 120.00   76
 36  \w     25.00  63.00   0.50    0.10    --   62.55-125.00  90.00   76
 37  \w     38.00  73.00   0.50    0.10    --   75.18-125.00 150.00   70
 38  \w     60.00  97.00   0.50    0.10    --   75.18-125.00  60.00   74
 39  \w     73.00  98.00   0.50    0.10    --   77.75-117.00 -28.46   50
 40  \w     47.00  87.00   0.50    0.10    --   75.18-125.00 -90.00   80
 41  \w     24.00  83.00   0.50    0.10    --   62.55-125.00-180.00  118
 42  \w     38.00  92.00   0.50    0.10    --   75.18-125.00-150.00  108
 43  \w     50.00  75.00   0.50    0.10    --   77.75 -92.00  38.02   50
 44  \w     49.00  74.00   0.50    0.10    --   77.75 -84.00  45.09   50
 45  \w   -109.00 -63.00   0.50    0.10    --  -68.39 -15.00 120.00   92
 46  \w   -114.00 -88.00   0.50    0.10    --  -74.00 -33.00  67.96   52
 47  \w   -116.00 -91.00   0.50    0.10    --  -74.00 -34.00  51.41   50
 48  \w   -108.00 -56.00   0.50    0.10    --  -68.39 -15.00   0.00  104
 49  \w   -112.00 -86.00   0.50    0.10    --  -74.00 -31.00 -32.16   52
 50  \w   -114.00 -88.00   0.50    0.10    --  -74.00 -34.00-109.84   52
 51  \w   -113.00 -77.00   0.50    0.10    --  -74.00-126.00  -2.98   72
 52  \w   -112.00 -87.00   0.50    0.10    --  -74.00-112.00 140.81   50
 53  \w   -106.00 -81.00   0.50    0.10    --  -74.00 -91.00 138.96   50
;
_diffrn_measurement_device 'four-circle diffractometer'
_diffrn_measurement_device_type 'XtaLAB Synergy R, DW system, HyPix-Arc 150'
_diffrn_measurement_method '\w scans'
_diffrn_orient_matrix_type 'CrysAlisPro convention (1999,Acta A55,543-557)'
_diffrn_orient_matrix_UB_11 0.0923779000
_diffrn_orient_matrix_UB_12 -0.0091932000
_diffrn_orient_matrix_UB_13 0.0482257000
_diffrn_orient_matrix_UB_21 -0.0032975000
_diffrn_orient_matrix_UB_22 0.1242067000
_diffrn_orient_matrix_UB_23 0.0702508000
_diffrn_orient_matrix_UB_31 -0.0158195000
_diffrn_orient_matrix_UB_32 -0.0795527000
_diffrn_orient_matrix_UB_33 0.1041586000
_diffrn_radiation_monochromator mirror
_diffrn_radiation_probe x-ray
_diffrn_radiation_type 'Cu K\a'
_diffrn_radiation_wavelength 1.54184
_diffrn_reflns_av_R_equivalents 0.0226
_diffrn_reflns_av_unetI/netI 0.0094
_diffrn_reflns_Laue_measured_fraction_full 1.000
_diffrn_reflns_Laue_measured_fraction_max 0.995
_diffrn_reflns_limit_h_max 20
_diffrn_reflns_limit_h_min -20
_diffrn_reflns_limit_k_max 12
_diffrn_reflns_limit_k_min -12
_diffrn_reflns_limit_l_max 14
_diffrn_reflns_limit_l_min -13
_diffrn_reflns_number 34643
_diffrn_reflns_point_group_measured_fraction_full 1.000
_diffrn_reflns_point_group_measured_fraction_max 0.995
_diffrn_reflns_theta_full 67.684
_diffrn_reflns_theta_max 74.370
_diffrn_reflns_theta_min 2.690
_diffrn_source 'Rotating-anode X-ray tube'
_diffrn_source_type 'Rigaku (Cu) X-ray Source'
_exptl_absorpt_coefficient_mu 3.898
_exptl_absorpt_correction_T_max 0.670
_exptl_absorpt_correction_T_min 0.170
_exptl_absorpt_correction_type analytical
_exptl_absorpt_process_details
;
CrysAlisPro 1.171.41.83a (Rigaku Oxford Diffraction, 2020)
Analytical numeric absorption correction using a multifaceted crystal
model based on expressions derived by R.C. Clark & J.S. Reid.
(Clark, R. C. & Reid, J. S. (1995). Acta Cryst. A51, 887-897)
Empirical absorption correction using spherical harmonics,
implemented in SCALE3 ABSPACK scaling algorithm.
;
_exptl_crystal_colour colourless
_exptl_crystal_colour_primary colourless
_exptl_crystal_density_diffrn 1.302
_exptl_crystal_description plate
_exptl_crystal_F_000 832
_exptl_crystal_size_max 0.25
_exptl_crystal_size_mid 0.16
_exptl_crystal_size_min 0.04
_refine_diff_density_max 0.455
_refine_diff_density_min -0.293
_refine_diff_density_rms 0.045
_refine_ls_extinction_method none
_refine_ls_goodness_of_fit_ref 1.049
_refine_ls_hydrogen_treatment constr
_refine_ls_matrix_type full
_refine_ls_number_parameters 217
_refine_ls_number_reflns 4062
_refine_ls_number_restraints 0
_refine_ls_restrained_S_all 1.049
_refine_ls_R_factor_all 0.0279
_refine_ls_R_factor_gt 0.0272
_refine_ls_shift/su_max 0.001
_refine_ls_shift/su_mean 0.000
_refine_ls_structure_factor_coef Fsqd
_refine_ls_weighting_details 'w=1/[\s^2^(Fo^2^)+(0.0414P)^2^+0.9270P] where P=(Fo^2^+2Fc^2^)/3'
_refine_ls_weighting_scheme calc
_refine_ls_wR_factor_gt 0.0746
_refine_ls_wR_factor_ref 0.0751
_reflns_Friedel_coverage 0.000
_reflns_number_gt 3934
_reflns_number_total 4062
_reflns_threshold_expression 'I > 2\s(I)'
_cod_data_source_file d3sc00580a2.cif
_cod_data_source_block abs_ana_det_errooff
_cod_depositor_comments 'Adding full bibliography for 1568634--1568643.cif.'
_cod_database_code 1568639
_shelx_shelxl_version_number 2018/3
_chemical_oxdiff_formula C10H13PS
_shelx_space_group_comment
;
The symmetry employed for this shelxl refinement is uniquely defined
by the following loop, which should always be used as a source of
symmetry information in preference to the above space-group names.
They are only intended as comments.
;
_shelx_estimated_absorpt_t_max 0.860
_shelx_estimated_absorpt_t_min 0.442
_olex2_refinement_description
;
1. Fixed Uiso
 At 1.2 times of:
  All C(H) groups, All C(H,H) groups
2.a Secondary CH2 refined with riding coordinates:
 C11(H11A,H11B), C1(H1A,H1B), C20(H20A,H20B), C10(H10A,H10B), C18(H18A,H18B),
 C19(H19A,H19B), C8(H8A,H8B), C9(H9A,H9B)
2.b Aromatic/amide H refined with riding coordinates:
 C7(H7), C13(H13), C3(H3), C14(H14), C17(H17), C16(H16), C15(H15), C5(H5),
 C6(H6), C4(H4)
;
_olex2_submission_special_instructions 'No special instructions were received'
_oxdiff_exptl_absorpt_empirical_details
;
Empirical correction (ABSPACK) includes:
- Absorption correction using spherical harmonics
- Frame scaling
- Detector area scaling
;
_oxdiff_exptl_absorpt_empirical_full_max 1.565
_oxdiff_exptl_absorpt_empirical_full_min 0.463

loop_
_space_group_symop_operation_xyz
'x, y, z'
'-x, y+1/2, -z+1/2'
'-x, -y, -z'
'x, -y-1/2, z-1/2'

loop_
_atom_site_label
_atom_site_type_symbol
_atom_site_fract_x
_atom_site_fract_y
_atom_site_fract_z
_atom_site_U_iso_or_equiv
_atom_site_adp_type
_atom_site_occupancy
_atom_site_site_symmetry_order
_atom_site_calc_flag
_atom_site_refinement_flags_posn
_atom_site_refinement_flags_adp
_atom_site_refinement_flags_occupancy
_atom_site_disorder_assembly
_atom_site_disorder_group
P2 P -0.02306(2) 0.42531(3) 0.31723(3) 0.01925(9) Uani 1 1 d . . . . .
S2 S -0.00576(2) 0.28825(3) 0.43324(3) 0.02423(9) Uani 1 1 d . . . . .
P1 P 0.47933(2) 0.44082(3) 0.18469(3) 0.02121(9) Uani 1 1 d . . . . .
S1 S 0.47057(2) 0.30214(3) 0.07044(3) 0.02903(10) Uani 1 1 d . . . . .
C12 C 0.13464(8) 0.43877(12) 0.27903(11) 0.0208(3) Uani 1 1 d . . . . .
C2 C 0.64498(8) 0.43970(12) 0.28114(11) 0.0222(3) Uani 1 1 d . . . . .
C11 C 0.06833(8) 0.51887(12) 0.31257(11) 0.0227(3) Uani 1 1 d . . . . .
H11A H 0.054016 0.589518 0.255509 0.027 Uiso 1 1 calc R U . . .
H11B H 0.088905 0.557578 0.390307 0.027 Uiso 1 1 calc R U . . .
C7 C 0.68546(8) 0.35207(14) 0.22269(12) 0.0253(3) Uani 1 1 d . . . . .
H7 H 0.671591 0.346522 0.139910 0.030 Uiso 1 1 calc R U . . .
C13 C 0.18677(8) 0.36470(13) 0.36213(11) 0.0235(3) Uani 1 1 d . . . . .
H13 H 0.181702 0.367313 0.441542 0.028 Uiso 1 1 calc R U . . .
C3 C 0.66731(8) 0.44643(13) 0.40272(12) 0.0259(3) Uani 1 1 d . . . . .
H3 H 0.641000 0.506171 0.443965 0.031 Uiso 1 1 calc R U . . .
C14 C 0.24575(8) 0.28754(13) 0.32977(13) 0.0270(3) Uani 1 1 d . . . . .
H14 H 0.280894 0.237984 0.387078 0.032 Uiso 1 1 calc R U . . .
C1 C 0.57755(8) 0.52307(13) 0.21608(11) 0.0239(3) Uani 1 1 d . . . . .
H1A H 0.591475 0.551050 0.141656 0.029 Uiso 1 1 calc R U . . .
H1B H 0.573007 0.600685 0.263107 0.029 Uiso 1 1 calc R U . . .
C17 C 0.14401(8) 0.43425(13) 0.16314(12) 0.0247(3) Uani 1 1 d . . . . .
H17 H 0.109738 0.484882 0.105728 0.030 Uiso 1 1 calc R U . . .
C20 C -0.10692(8) 0.53990(13) 0.30313(12) 0.0249(3) Uani 1 1 d . . . . .
H20A H -0.151962 0.511095 0.339990 0.030 Uiso 1 1 calc R U . . .
H20B H -0.089478 0.628035 0.328027 0.030 Uiso 1 1 calc R U . . .
C10 C 0.44930(9) 0.41650(14) 0.32460(12) 0.0274(3) Uani 1 1 d . . . . .
H10A H 0.419142 0.335664 0.329082 0.033 Uiso 1 1 calc R U . . .
H10B H 0.494653 0.425932 0.393020 0.033 Uiso 1 1 calc R U . . .
C16 C 0.20302(8) 0.35637(14) 0.13096(12) 0.0277(3) Uani 1 1 d . . . . .
H16 H 0.208670 0.353838 0.051790 0.033 Uiso 1 1 calc R U . . .
C15 C 0.25364(8) 0.28239(13) 0.21399(13) 0.0276(3) Uani 1 1 d . . . . .
H15 H 0.293526 0.228464 0.191747 0.033 Uiso 1 1 calc R U . . .
C18 C -0.07335(9) 0.39424(13) 0.16598(11) 0.0265(3) Uani 1 1 d . . . . .
H18A H -0.036227 0.396822 0.110195 0.032 Uiso 1 1 calc R U . . .
H18B H -0.106859 0.315313 0.155604 0.032 Uiso 1 1 calc R U . . .
C5 C 0.76668(8) 0.27978(14) 0.40559(13) 0.0299(3) Uani 1 1 d . . . . .
H5 H 0.807564 0.224972 0.447803 0.036 Uiso 1 1 calc R U . . .
C6 C 0.74581(8) 0.27302(15) 0.28462(13) 0.0293(3) Uani 1 1 d . . . . .
H6 H 0.772965 0.213931 0.243901 0.035 Uiso 1 1 calc R U . . .
C19 C -0.12348(8) 0.51965(13) 0.16858(11) 0.0260(3) Uani 1 1 d . . . . .
H19A H -0.102271 0.591321 0.127932 0.031 Uiso 1 1 calc R U . . .
H19B H -0.182076 0.506866 0.135155 0.031 Uiso 1 1 calc R U . . .
C8 C 0.40007(9) 0.56278(14) 0.17103(13) 0.0286(3) Uani 1 1 d . . . . .
H8A H 0.419150 0.650233 0.157411 0.034 Uiso 1 1 calc R U . . .
H8B H 0.350012 0.541089 0.113361 0.034 Uiso 1 1 calc R U . . .
C4 C 0.72752(9) 0.36685(14) 0.46407(12) 0.0289(3) Uani 1 1 d . . . . .
H4 H 0.741868 0.372338 0.546826 0.035 Uiso 1 1 calc R U . . .
C9 C 0.39353(9) 0.53725(14) 0.29974(13) 0.0296(3) Uani 1 1 d . . . . .
H9A H 0.336903 0.518376 0.306785 0.036 Uiso 1 1 calc R U . . .
H9B H 0.414965 0.609800 0.351576 0.036 Uiso 1 1 calc R U . . .

loop_
_atom_site_aniso_label
_atom_site_aniso_U_11
_atom_site_aniso_U_22
_atom_site_aniso_U_33
_atom_site_aniso_U_23
_atom_site_aniso_U_13
_atom_site_aniso_U_12
P2 0.02301(17) 0.01743(16) 0.01730(16) -0.00102(11) 0.00410(12) 0.00242(11)
S2 0.02749(17) 0.02264(17) 0.02311(16) 0.00440(12) 0.00648(12) 0.00178(12)
P1 0.02351(17) 0.01942(17) 0.02003(16) 0.00222(12) 0.00284(12) 0.00109(12)
S1 0.0371(2) 0.02226(17) 0.02497(17) -0.00225(12) -0.00007(14) 0.00042(13)
C12 0.0226(6) 0.0175(6) 0.0224(6) -0.0011(5) 0.0052(5) -0.0037(5)
C2 0.0222(6) 0.0209(6) 0.0235(6) 0.0011(5) 0.0048(5) -0.0050(5)
C11 0.0278(6) 0.0178(6) 0.0230(6) -0.0009(5) 0.0064(5) -0.0004(5)
C7 0.0238(6) 0.0296(7) 0.0225(6) -0.0028(5) 0.0052(5) -0.0040(5)
C13 0.0235(6) 0.0236(6) 0.0231(6) 0.0027(5) 0.0042(5) -0.0039(5)
C3 0.0273(7) 0.0272(7) 0.0234(6) -0.0033(5) 0.0058(5) -0.0036(5)
C14 0.0206(6) 0.0253(7) 0.0338(7) 0.0052(5) 0.0025(5) -0.0018(5)
C1 0.0277(6) 0.0202(6) 0.0238(6) 0.0015(5) 0.0052(5) -0.0026(5)
C17 0.0268(7) 0.0252(7) 0.0218(6) 0.0019(5) 0.0046(5) -0.0003(5)
C20 0.0248(6) 0.0231(6) 0.0264(7) -0.0015(5) 0.0042(5) 0.0051(5)
C10 0.0286(7) 0.0301(7) 0.0239(6) 0.0036(5) 0.0065(5) -0.0037(6)
C16 0.0292(7) 0.0308(7) 0.0242(6) -0.0041(5) 0.0082(5) -0.0035(6)
C15 0.0221(6) 0.0244(7) 0.0375(7) -0.0042(6) 0.0086(6) -0.0012(5)
C18 0.0328(7) 0.0250(7) 0.0202(6) -0.0029(5) 0.0016(5) 0.0010(6)
C5 0.0221(6) 0.0312(7) 0.0340(7) 0.0041(6) 0.0000(5) -0.0019(5)
C6 0.0230(6) 0.0300(7) 0.0355(7) -0.0045(6) 0.0070(6) -0.0005(5)
C19 0.0275(7) 0.0243(7) 0.0242(6) 0.0034(5) 0.0010(5) 0.0014(5)
C8 0.0282(7) 0.0263(7) 0.0313(7) 0.0016(6) 0.0063(6) 0.0058(5)
C4 0.0277(7) 0.0350(8) 0.0226(6) 0.0017(6) 0.0017(5) -0.0056(6)
C9 0.0347(7) 0.0238(7) 0.0331(7) -0.0041(6) 0.0132(6) -0.0035(6)

loop_
_atom_type_symbol
_atom_type_description
_atom_type_scat_dispersion_real
_atom_type_scat_dispersion_imag
_atom_type_scat_source
C C 0.0181 0.0091 'International Tables Vol C Tables 4.2.6.8 and 6.1.1.4'
H H 0.0000 0.0000 'International Tables Vol C Tables 4.2.6.8 and 6.1.1.4'
P P 0.2955 0.4335 'International Tables Vol C Tables 4.2.6.8 and 6.1.1.4'
S S 0.3331 0.5567 'International Tables Vol C Tables 4.2.6.8 and 6.1.1.4'

loop_
_exptl_crystal_face_index_h
_exptl_crystal_face_index_k
_exptl_crystal_face_index_l
_exptl_crystal_face_perp_dist
0 -6 -3 0.1095
-4 -4 6 0.0697
1 7 1 0.1252
3 1 -8 0.0442
-11 -1 1 0.0260
-1 3 -6 0.0968
11 1 -1 0.0100
10 1 0 0.0154
1 5 5 0.0822
-9 3 -1 0.0721
9 -3 1 0.0498

loop_
_geom_angle_atom_site_label_1
_geom_angle_atom_site_label_2
_geom_angle_atom_site_label_3
_geom_angle
_geom_angle_site_symmetry_1
_geom_angle_site_symmetry_3
_geom_angle_publ_flag
C11 P2 S2 113.90(4) . . ?
C20 P2 S2 122.97(5) . . ?
C20 P2 C11 106.47(6) . . ?
C18 P2 S2 121.14(5) . . ?
C18 P2 C11 106.89(6) . . ?
C18 P2 C20 80.42(6) . . ?
C1 P1 S1 115.06(5) . . ?
C10 P1 S1 120.94(5) . . ?
C10 P1 C1 106.73(6) . . ?
C8 P1 S1 120.30(5) . . ?
C8 P1 C1 107.58(7) . . ?
C8 P1 C10 81.12(7) . . ?
C13 C12 C11 121.03(12) . . ?
C17 C12 C11 120.47(12) . . ?
C17 C12 C13 118.48(12) . . ?
C7 C2 C1 121.40(12) . . ?
C3 C2 C7 118.34(12) . . ?
C3 C2 C1 120.25(12) . . ?
P2 C11 H11A 109.1 . . ?
P2 C11 H11B 109.1 . . ?
C12 C11 P2 112.37(9) . . ?
C12 C11 H11A 109.1 . . ?
C12 C11 H11B 109.1 . . ?
H11A C11 H11B 107.9 . . ?
C2 C7 H7 119.7 . . ?
C6 C7 C2 120.55(13) . . ?
C6 C7 H7 119.7 . . ?
C12 C13 H13 119.7 . . ?
C14 C13 C12 120.69(12) . . ?
C14 C13 H13 119.7 . . ?
C2 C3 H3 119.6 . . ?
C4 C3 C2 120.79(13) . . ?
C4 C3 H3 119.6 . . ?
C13 C14 H14 119.9 . . ?
C13 C14 C15 120.28(13) . . ?
C15 C14 H14 119.9 . . ?
P1 C1 H1A 109.1 . . ?
P1 C1 H1B 109.1 . . ?
C2 C1 P1 112.62(9) . . ?
C2 C1 H1A 109.1 . . ?
C2 C1 H1B 109.1 . . ?
H1A C1 H1B 107.8 . . ?
C12 C17 H17 119.7 . . ?
C16 C17 C12 120.65(13) . . ?
C16 C17 H17 119.7 . . ?
P2 C20 H20A 113.9 . . ?
P2 C20 H20B 113.9 . . ?
H20A C20 H20B 111.1 . . ?
C19 C20 P2 88.73(8) . . ?
C19 C20 H20A 113.9 . . ?
C19 C20 H20B 113.9 . . ?
P1 C10 H10A 113.8 . . ?
P1 C10 H10B 113.8 . . ?
H10A C10 H10B 111.0 . . ?
C9 C10 P1 89.18(8) . . ?
C9 C10 H10A 113.8 . . ?
C9 C10 H10B 113.8 . . ?
C17 C16 H16 119.9 . . ?
C15 C16 C17 120.25(13) . . ?
C15 C16 H16 119.9 . . ?
C14 C15 H15 120.2 . . ?
C16 C15 C14 119.64(13) . . ?
C16 C15 H15 120.2 . . ?
P2 C18 H18A 113.9 . . ?
P2 C18 H18B 113.9 . . ?
H18A C18 H18B 111.1 . . ?
C19 C18 P2 88.67(8) . . ?
C19 C18 H18A 113.9 . . ?
C19 C18 H18B 113.9 . . ?
C6 C5 H5 120.3 . . ?
C4 C5 H5 120.3 . . ?
C4 C5 C6 119.44(13) . . ?
C7 C6 H6 119.8 . . ?
C5 C6 C7 120.44(13) . . ?
C5 C6 H6 119.8 . . ?
C20 C19 C18 98.51(10) . . ?
C20 C19 H19A 112.1 . . ?
C20 C19 H19B 112.1 . . ?
C18 C19 H19A 112.1 . . ?
C18 C19 H19B 112.1 . . ?
H19A C19 H19B 109.7 . . ?
P1 C8 H8A 113.7 . . ?
P1 C8 H8B 113.7 . . ?
H8A C8 H8B 111.0 . . ?
C9 C8 P1 89.43(9) . . ?
C9 C8 H8A 113.7 . . ?
C9 C8 H8B 113.7 . . ?
C3 C4 H4 119.8 . . ?
C5 C4 C3 120.43(13) . . ?
C5 C4 H4 119.8 . . ?
C10 C9 H9A 111.9 . . ?
C10 C9 H9B 111.9 . . ?
C8 C9 C10 99.23(11) . . ?
C8 C9 H9A 111.9 . . ?
C8 C9 H9B 111.9 . . ?
H9A C9 H9B 109.6 . . ?

loop_
_geom_bond_atom_site_label_1
_geom_bond_atom_site_label_2
_geom_bond_distance
_geom_bond_site_symmetry_2
_geom_bond_publ_flag
P2 S2 1.9508(4) . ?
P2 C11 1.8275(13) . ?
P2 C20 1.8275(13) . ?
P2 C18 1.8264(13) . ?
P1 S1 1.9538(5) . ?
P1 C1 1.8273(13) . ?
P1 C10 1.8251(14) . ?
P1 C8 1.8232(14) . ?
C12 C11 1.5057(17) . ?
C12 C13 1.3996(18) . ?
C12 C17 1.3965(18) . ?
C2 C7 1.3973(19) . ?
C2 C3 1.3960(19) . ?
C2 C1 1.5044(18) . ?
C11 H11A 0.9900 . ?
C11 H11B 0.9900 . ?
C7 H7 0.9500 . ?
C7 C6 1.389(2) . ?
C13 H13 0.9500 . ?
C13 C14 1.3864(19) . ?
C3 H3 0.9500 . ?
C3 C4 1.388(2) . ?
C14 H14 0.9500 . ?
C14 C15 1.388(2) . ?
C1 H1A 0.9900 . ?
C1 H1B 0.9900 . ?
C17 H17 0.9500 . ?
C17 C16 1.390(2) . ?
C20 H20A 0.9900 . ?
C20 H20B 0.9900 . ?
C20 C19 1.5552(18) . ?
C10 H10A 0.9900 . ?
C10 H10B 0.9900 . ?
C10 C9 1.560(2) . ?
C16 H16 0.9500 . ?
C16 C15 1.386(2) . ?
C15 H15 0.9500 . ?
C18 H18A 0.9900 . ?
C18 H18B 0.9900 . ?
C18 C19 1.5584(19) . ?
C5 H5 0.9500 . ?
C5 C6 1.388(2) . ?
C5 C4 1.381(2) . ?
C6 H6 0.9500 . ?
C19 H19A 0.9900 . ?
C19 H19B 0.9900 . ?
C8 H8A 0.9900 . ?
C8 H8B 0.9900 . ?
C8 C9 1.554(2) . ?
C4 H4 0.9500 . ?
C9 H9A 0.9900 . ?
C9 H9B 0.9900 . ?

loop_
_geom_torsion_atom_site_label_1
_geom_torsion_atom_site_label_2
_geom_torsion_atom_site_label_3
_geom_torsion_atom_site_label_4
_geom_torsion
_geom_torsion_site_symmetry_1
_geom_torsion_site_symmetry_2
_geom_torsion_site_symmetry_3
_geom_torsion_site_symmetry_4
_geom_torsion_publ_flag
P2 C20 C19 C18 15.63(10) . . . . ?
P2 C18 C19 C20 -15.64(10) . . . . ?
S2 P2 C11 C12 62.35(10) . . . . ?
S2 P2 C20 C19 -134.37(7) . . . . ?
S2 P2 C18 C19 136.18(7) . . . . ?
P1 C10 C9 C8 8.34(10) . . . . ?
P1 C8 C9 C10 -8.35(10) . . . . ?
S1 P1 C1 C2 -68.90(10) . . . . ?
S1 P1 C10 C9 -127.21(7) . . . . ?
S1 P1 C8 C9 127.88(7) . . . . ?
C12 C13 C14 C15 -0.2(2) . . . . ?
C12 C17 C16 C15 -0.3(2) . . . . ?
C2 C7 C6 C5 0.1(2) . . . . ?
C2 C3 C4 C5 0.3(2) . . . . ?
C11 P2 C20 C19 91.58(9) . . . . ?
C11 P2 C18 C19 -91.13(9) . . . . ?
C11 C12 C13 C14 177.61(12) . . . . ?
C11 C12 C17 C16 -177.37(12) . . . . ?
C7 C2 C3 C4 -0.8(2) . . . . ?
C7 C2 C1 P1 82.92(14) . . . . ?
C13 C12 C11 P2 -82.59(13) . . . . ?
C13 C12 C17 C16 0.96(19) . . . . ?
C13 C14 C15 C16 1.0(2) . . . . ?
C3 C2 C7 C6 0.6(2) . . . . ?
C3 C2 C1 P1 -95.61(13) . . . . ?
C1 P1 C10 C9 98.70(9) . . . . ?
C1 P1 C8 C9 -97.72(9) . . . . ?
C1 C2 C7 C6 -177.94(12) . . . . ?
C1 C2 C3 C4 177.76(12) . . . . ?
C17 C12 C11 P2 95.70(13) . . . . ?
C17 C12 C13 C14 -0.71(19) . . . . ?
C17 C16 C15 C14 -0.7(2) . . . . ?
C20 P2 C11 C12 -158.92(9) . . . . ?
C20 P2 C18 C19 13.30(8) . . . . ?
C10 P1 C1 C2 68.25(11) . . . . ?
C10 P1 C8 C9 7.12(8) . . . . ?
C18 P2 C11 C12 -74.17(10) . . . . ?
C18 P2 C20 C19 -13.33(8) . . . . ?
C6 C5 C4 C3 0.5(2) . . . . ?
C8 P1 C1 C2 154.01(10) . . . . ?
C8 P1 C10 C9 -7.09(8) . . . . ?
C4 C5 C6 C7 -0.7(2) . . . . ?

loop_
_exptl_oxdiff_crystal_face_indexfrac_h
_exptl_oxdiff_crystal_face_indexfrac_k
_exptl_oxdiff_crystal_face_indexfrac_l
_exptl_oxdiff_crystal_face_x
_exptl_oxdiff_crystal_face_y
_exptl_oxdiff_crystal_face_z
-0.3448 -6.1027 -3.1536 -0.1278 -0.9784 0.1625
-3.6154 -4.3052 5.6884 -0.0201 -0.1232 0.9922
1.4465 6.6294 0.9103 0.1166 0.8826 -0.4555
3.3612 0.5682 -7.5186 -0.0573 -0.4687 -0.8815
-10.7291 -1.0396 0.9422 -0.9361 -0.0276 0.3506
-1.3605 3.3843 -6.1732 -0.4545 -0.0088 -0.8907
10.7262 1.0865 -1.0264 0.9314 0.0275 -0.3630
10.2615 1.4718 0.4380 0.9555 0.1797 -0.2338
1.1554 5.1303 4.6175 0.2823 0.9578 0.0545
-9.4035 2.6019 -1.0913 -0.9452 0.2775 -0.1719
9.1566 -2.7429 1.3664 0.9370 -0.2749 0.2157
